data_4327690
loop_
_publ_author_name
'Deborah A. Neumayer'
'John A. Belot'
'Richard L. Feezel'
'Charles Reedy'
'Charlotte L. Stern'
'Tobin J. Marks'
'Louise M. Liable-Sands'
'Arnold L. Rheingold'

_publ_contact_author
;
     Prof. Tobin J. Marks
     Chemistry Department
     The Materials REsearch Center, and the Science
     and Technology Center for Superconductivity
     Northwestern University
     2145 Sheridan Road
     Evanston, IL 60208-3113
     USA
;
_publ_contact_author_email tjmarks@casbah.acns.nwu.edu
_publ_contact_author_fax 847-491-5371
_publ_contact_author_phone '847 491 5371'
_publ_section_title
;
 Approaches to Alkaline Earth Metal-Organic Chemical Vapor Deposition
 Precursors. Synthesis and Characterization of Barium
 Fluoro-\b-ketoiminate Complexes Having Appended Polyether "Lariats"
;
_journal_name_full 'Inorganic Chemistry'
_journal_page_first 5625
_journal_page_last 5633
_journal_paper_doi 10.1021/ic980208+
_journal_volume 37
_journal_year 1998
_chemical_formula_sum 'C22 H28 Ba F12 N2 O6'
_chemical_formula_weight 781.80
_chemical_name_systematic
; 
 ? 
;
_space_group_IT_number 4
_symmetry_cell_setting monoclinic
_symmetry_space_group_name_Hall 'P 2yb'
_symmetry_space_group_name_H-M 'P 1 21 1'
_atom_sites_solution_hydrogens geom
_atom_sites_solution_primary direct
_atom_sites_solution_secondary difmap
_audit_creation_method SHELXL
_cell_angle_alpha 90.00
_cell_angle_beta 90.0840(10)
_cell_angle_gamma 90.00
_cell_formula_units_Z 4
_cell_length_a 12.1175(2)
_cell_length_b 14.9238(2)
_cell_length_c 16.9767(3)
_cell_measurement_reflns_used 2347
_cell_measurement_temperature 203(2)
_cell_measurement_theta_max 25.0
_cell_measurement_theta_min 2.5
_cell_volume 3070.05(8)
_computing_cell_refinement SAINT
_computing_data_collection 'Siemens P4/CCD'
_computing_data_reduction 'SAINT '
_computing_molecular_graphics XP
_computing_publication_material XCIF
_computing_structure_refinement 'SHELXL-5.03 (Sheldrick, 1994)'
_computing_structure_solution 'SHELXS-5.03 (Sheldrick, 1994)'
_diffrn_ambient_temperature 203(2)
_diffrn_measurement_device 'Siemens P4/CCD'
_diffrn_measurement_method phi/omega
_diffrn_radiation_monochromator graphite
_diffrn_radiation_source 'fine-focus sealed tube'
_diffrn_radiation_type MoK\a
_diffrn_radiation_wavelength 0.71073
_diffrn_reflns_av_R_equivalents 0.0507
_diffrn_reflns_av_sigmaI/netI 0.0716
_diffrn_reflns_limit_h_max 15
_diffrn_reflns_limit_h_min -15
_diffrn_reflns_limit_k_max 19
_diffrn_reflns_limit_k_min -16
_diffrn_reflns_limit_l_max 22
_diffrn_reflns_limit_l_min 0
_diffrn_reflns_number 18431
_diffrn_reflns_theta_max 28.01
_diffrn_reflns_theta_min 1.20
_diffrn_standards_decay_% <1.0
_exptl_absorpt_coefficient_mu 1.404
_exptl_absorpt_correction_T_max 1.000
_exptl_absorpt_correction_T_min 0.791
_exptl_absorpt_correction_type 'empirical from DIFABS'
_exptl_crystal_colour colorless
_exptl_crystal_density_diffrn 1.691
_exptl_crystal_description rod
_exptl_crystal_F_000 1544
_exptl_crystal_size_max 0.50
_exptl_crystal_size_mid 0.20
_exptl_crystal_size_min 0.20
_refine_diff_density_max 0.648
_refine_diff_density_min -0.728
_refine_diff_density_rms 0.097
_refine_ls_abs_structure_details 'Flack H D (1983), Acta Cryst. A39, 876-881'
_refine_ls_abs_structure_Flack 0.047(15)
_refine_ls_extinction_method none
_refine_ls_goodness_of_fit_all 1.017
_refine_ls_goodness_of_fit_obs 1.016
_refine_ls_hydrogen_treatment 'idealized contributions'
_refine_ls_matrix_type full
_refine_ls_number_parameters 775
_refine_ls_number_reflns 8909
_refine_ls_number_restraints 1
_refine_ls_restrained_S_all 1.146
_refine_ls_restrained_S_obs 1.016
_refine_ls_R_factor_all 0.0507
_refine_ls_R_factor_obs 0.0380
_refine_ls_shift/esd_max -0.003
_refine_ls_shift/esd_mean 0.000
_refine_ls_structure_factor_coef Fsqd
_refine_ls_weighting_details 'w=1/[\s^2^(Fo^2^)+(0.0300P)^2^+0.0000P] where P=(Fo^2^+2Fc^2^)/3'
_refine_ls_weighting_scheme calc
_refine_ls_wR_factor_all 0.0979
_refine_ls_wR_factor_obs 0.0803
_reflns_number_observed 7737
_reflns_number_total 8910
_reflns_observed_criterion >2sigma(I)
_cod_data_source_file ic9802082B.cif
_cod_data_source_block belo02r
_cod_depositor_comments
;
The following automatic conversions were performed:

'_refine_ls_weighting_scheme' value 'calc
w=1/[\s^2^(Fo^2^)+(0.0300P)^2^+0.0000P] where P=(Fo^2^+2Fc^2^)/3' was
changed to 'calc'. New tag '_refine_ls_weighting_details' was
created. The value of the new tag was set to
'w=1/[\s^2^(Fo^2^)+(0.0300P)^2^+0.0000P] where P=(Fo^2^+2Fc^2^)/3'.

Automatic conversion script
Id: cif_fix_values 3143 2015-03-26 13:38:13Z robertas 
;
_cod_database_code 4327690

loop_
_symmetry_equiv_pos_as_xyz
'x, y, z'
'-x, y+1/2, -z'

loop_
_atom_site_aniso_label
_atom_site_aniso_U_11
_atom_site_aniso_U_22
_atom_site_aniso_U_33
_atom_site_aniso_U_23
_atom_site_aniso_U_13
_atom_site_aniso_U_12
Ba1 0.0454(2) 0.0345(2) 0.0356(2) -0.0060(2) 0.0041(2) -0.0079(2)
Ba2 0.0286(2) 0.0267(2) 0.0300(2) 0.0022(2) 0.00319(12) -0.0006(2)
F1 0.038(3) 0.189(8) 0.097(4) -0.014(5) -0.002(3) 0.018(4)
F2 0.073(4) 0.097(5) 0.130(5) 0.024(4) -0.026(4) 0.026(3)
F3 0.078(4) 0.147(7) 0.141(5) -0.081(5) -0.048(4) 0.022(4)
F4 0.070(3) 0.216(8) 0.054(2) 0.017(4) 0.014(2) 0.018(4)
F5 0.087(4) 0.087(4) 0.065(3) 0.033(3) 0.001(3) -0.007(3)
F6 0.143(6) 0.085(4) 0.053(3) -0.016(3) -0.018(3) 0.006(4)
F7 0.142(6) 0.160(8) 0.080(4) -0.058(5) 0.037(4) -0.068(6)
F8 0.198(8) 0.104(5) 0.097(5) 0.024(4) -0.010(5) -0.102(6)
F9 0.085(5) 0.160(8) 0.167(8) -0.063(6) -0.010(5) -0.007(6)
F10 0.114(5) 0.091(4) 0.084(4) 0.035(4) 0.006(3) -0.012(4)
F11 0.085(4) 0.082(4) 0.095(4) -0.003(3) 0.008(3) 0.029(3)
F12 0.138(5) 0.099(4) 0.046(3) -0.002(3) 0.012(3) 0.050(4)
F31 0.087(4) 0.063(3) 0.118(5) 0.058(3) 0.031(3) 0.016(3)
F32 0.064(3) 0.096(4) 0.103(4) 0.034(4) 0.002(3) -0.035(3)
F33 0.118(5) 0.090(4) 0.049(3) 0.009(3) 0.034(3) -0.011(4)
F34 0.056(3) 0.068(4) 0.144(5) 0.036(4) 0.024(3) 0.027(3)
F35 0.041(3) 0.082(4) 0.093(4) -0.005(3) -0.005(2) 0.001(3)
F36 0.075(4) 0.092(4) 0.075(4) -0.020(3) 0.026(3) 0.021(3)
F37 0.074(3) 0.204(8) 0.037(3) -0.012(3) -0.008(2) 0.006(4)
F38 0.131(5) 0.171(7) 0.061(3) -0.032(4) 0.050(3) -0.063(6)
F39 0.175(7) 0.152(6) 0.049(3) -0.024(4) 0.014(4) 0.101(6)
F40 0.048(3) 0.108(4) 0.098(4) -0.017(3) -0.001(3) 0.039(3)
F41 0.035(3) 0.089(4) 0.142(5) -0.001(4) 0.002(3) -0.019(3)
F42 0.044(2) 0.161(7) 0.075(3) 0.011(4) -0.020(2) 0.020(4)
O1 0.052(3) 0.059(4) 0.045(3) -0.008(2) -0.003(2) 0.008(2)
O2 0.045(3) 0.058(3) 0.061(3) -0.003(3) -0.001(2) -0.006(2)
O3 0.061(4) 0.069(4) 0.082(5) -0.011(3) 0.026(3) 0.001(3)
O4 0.091(5) 0.042(3) 0.072(4) 0.013(3) 0.002(3) -0.021(3)
O5 0.065(4) 0.076(4) 0.053(3) -0.022(3) -0.008(3) -0.009(3)
O6 0.079(4) 0.040(3) 0.081(4) -0.009(3) 0.009(3) -0.020(3)
O31 0.044(3) 0.042(3) 0.053(3) 0.017(2) 0.014(2) 0.009(2)
O32 0.042(3) 0.044(3) 0.058(3) 0.010(2) 0.013(2) -0.002(2)
O33 0.053(3) 0.027(2) 0.054(3) 0.011(2) 0.004(2) -0.003(2)
O34 0.027(2) 0.061(4) 0.038(2) -0.003(2) 0.003(2) 0.002(2)
O35 0.051(3) 0.046(3) 0.034(2) 0.001(2) 0.009(2) 0.002(2)
O36 0.072(4) 0.064(4) 0.052(3) -0.011(3) -0.004(3) -0.007(3)
N1 0.039(3) 0.046(3) 0.048(3) -0.005(3) -0.003(2) 0.003(3)
N2 0.089(5) 0.053(4) 0.050(4) -0.014(3) 0.006(4) -0.009(4)
N31 0.037(3) 0.052(4) 0.049(4) 0.011(3) 0.015(3) 0.005(3)
N32 0.025(2) 0.035(3) 0.044(3) 0.002(3) 0.008(2) -0.003(2)
C1 0.048(4) 0.041(5) 0.054(4) -0.001(3) 0.003(3) 0.002(3)
C2 0.043(4) 0.062(5) 0.045(4) -0.004(4) 0.001(3) -0.002(5)
C3 0.049(4) 0.037(3) 0.045(3) 0.000(4) 0.000(3) -0.003(4)
C4 0.052(5) 0.067(5) 0.058(5) -0.011(4) -0.011(4) 0.008(4)
C5 0.054(4) 0.086(6) 0.052(4) 0.002(5) -0.006(3) 0.000(6)
C6 0.051(4) 0.076(6) 0.045(4) 0.010(4) -0.004(3) -0.001(4)
C7 0.051(4) 0.066(5) 0.048(4) -0.010(5) -0.009(3) -0.001(5)
C8 0.052(5) 0.081(7) 0.069(5) 0.003(5) 0.006(4) -0.002(5)
C9 0.060(6) 0.100(8) 0.090(7) -0.003(6) 0.015(5) 0.024(6)
C10 0.109(10) 0.123(11) 0.099(9) -0.033(9) 0.008(8) 0.051(9)
C11 0.112(10) 0.105(10) 0.088(9) -0.013(8) 0.026(8) -0.023(8)
C12 0.066(6) 0.046(5) 0.068(6) -0.010(4) 0.029(5) -0.014(4)
C13 0.085(7) 0.044(5) 0.057(5) 0.006(4) 0.026(5) 0.000(4)
C14 0.070(6) 0.048(5) 0.065(6) -0.010(4) 0.028(4) -0.003(4)
C15 0.096(8) 0.067(6) 0.057(6) 0.000(5) 0.025(5) -0.023(6)
C16 0.069(6) 0.073(7) 0.069(6) 0.007(5) 0.016(5) 0.011(5)
C17 0.135(9) 0.057(6) 0.054(5) -0.008(5) -0.004(5) -0.011(6)
C18 0.085(6) 0.071(8) 0.065(5) -0.017(5) -0.025(5) 0.004(5)
C19 0.067(6) 0.095(8) 0.058(5) -0.021(5) -0.004(4) -0.029(6)
C20 0.089(7) 0.072(7) 0.074(6) -0.025(5) 0.001(5) -0.041(6)
C21 0.095(7) 0.051(6) 0.101(8) 0.005(6) 0.020(6) -0.007(6)
C22 0.112(9) 0.037(5) 0.103(8) 0.003(5) 0.008(7) -0.009(5)
C31 0.041(4) 0.028(3) 0.031(3) 0.005(3) 0.001(3) 0.002(3)
C32 0.034(3) 0.032(3) 0.038(4) -0.001(3) -0.002(3) 0.007(3)
C33 0.034(4) 0.038(4) 0.039(4) -0.005(3) 0.000(3) 0.007(3)
C34 0.045(4) 0.043(4) 0.060(5) 0.011(4) 0.013(4) 0.005(4)
C35 0.041(4) 0.050(5) 0.072(6) 0.002(4) 0.007(4) 0.014(4)
C36 0.038(4) 0.109(9) 0.077(6) 0.021(6) 0.023(4) 0.004(5)
C37 0.048(4) 0.065(5) 0.066(5) 0.027(5) 0.018(3) 0.006(5)
C38 0.055(5) 0.054(5) 0.059(5) 0.017(4) 0.017(4) -0.004(4)
C39 0.058(5) 0.040(4) 0.073(6) 0.020(4) 0.011(4) -0.006(4)
C40 0.063(5) 0.036(4) 0.061(5) 0.007(4) 0.001(4) 0.011(4)
C41 0.060(5) 0.031(4) 0.077(6) 0.012(4) 0.004(4) 0.003(4)
C42 0.034(3) 0.027(4) 0.030(3) -0.001(2) 0.001(2) 0.002(3)
C43 0.036(3) 0.062(4) 0.031(3) -0.003(4) -0.006(2) 0.000(4)
C44 0.025(3) 0.036(3) 0.052(4) -0.003(3) 0.001(3) 0.001(3)
C45 0.043(4) 0.079(6) 0.035(4) -0.003(4) 0.008(3) 0.001(4)
C46 0.029(3) 0.074(7) 0.075(5) 0.001(5) 0.006(3) 0.008(4)
C47 0.030(3) 0.044(4) 0.058(4) -0.009(3) 0.017(3) 0.000(3)
C48 0.051(4) 0.045(4) 0.058(4) 0.002(4) 0.024(3) -0.003(4)
C49 0.073(5) 0.073(6) 0.035(4) -0.006(4) 0.009(3) 0.005(5)
C50 0.085(7) 0.075(6) 0.056(5) -0.023(5) -0.007(5) 0.007(5)
C51 0.213(20) 0.144(15) 0.146(14) -0.068(12) -0.025(13) -0.083(14)
C52 0.185(19) 0.133(15) 0.280(26) -0.108(17) 0.100(19) -0.058(14)

loop_
_atom_site_label
_atom_site_type_symbol
_atom_site_fract_x
_atom_site_fract_y
_atom_site_fract_z
_atom_site_U_iso_or_equiv
_atom_site_thermal_displace_type
_atom_site_occupancy
_atom_site_calc_flag
_atom_site_refinement_flags
Ba1 Ba 1.39934(3) 0.56541(3) -0.43012(2) 0.03851(11) Uani 1 d .
Ba2 Ba 0.89651(3) 0.52625(2) 0.93091(2) 0.02841(8) Uani 1 d .
F1 F 1.8610(4) 0.4893(6) -0.5490(3) 0.108(2) Uani 1 d .
F2 F 1.8016(5) 0.4091(5) -0.4557(4) 0.100(2) Uani 1 d .
F3 F 1.8253(5) 0.5491(6) -0.4389(4) 0.122(3) Uani 1 d .
F4 F 1.6529(4) 0.5361(8) -0.7510(3) 0.113(2) Uani 1 d .
F5 F 1.4979(5) 0.6036(4) -0.7536(3) 0.080(2) Uani 1 d .
F6 F 1.5059(6) 0.4595(4) -0.7587(3) 0.094(2) Uani 1 d .
F7 F 1.1888(7) 0.2744(6) -0.5015(4) 0.127(3) Uani 1 d .
F8 F 1.1296(7) 0.2240(5) -0.3934(4) 0.133(3) Uani 1 d .
F9 F 1.0610(7) 0.3414(7) -0.4397(5) 0.137(3) Uani 1 d .
F10 F 1.3286(6) 0.2505(4) -0.1768(3) 0.096(2) Uani 1 d .
F11 F 1.4949(5) 0.2976(4) -0.1834(3) 0.087(2) Uani 1 d .
F12 F 1.3697(6) 0.3757(4) -0.1237(3) 0.094(2) Uani 1 d .
F31 F 0.8447(5) 0.8780(4) 0.7538(3) 0.089(2) Uani 1 d .
F32 F 0.9983(5) 0.8229(4) 0.7940(4) 0.088(2) Uani 1 d .
F33 F 0.9113(5) 0.7618(4) 0.6972(3) 0.086(2) Uani 1 d .
F34 F 0.5358(4) 0.8303(4) 0.8740(4) 0.089(2) Uani 1 d .
F35 F 0.4672(4) 0.7001(4) 0.8919(3) 0.0721(14) Uani 1 d .
F36 F 0.5288(4) 0.7784(4) 0.9901(3) 0.081(2) Uani 1 d .
F37 F 1.0258(4) 0.5993(6) 1.2689(3) 0.105(3) Uani 1 d .
F38 F 0.8868(6) 0.5266(6) 1.2350(3) 0.121(3) Uani 1 d .
F39 F 0.8903(7) 0.6644(5) 1.2174(3) 0.126(3) Uani 1 d .
F40 F 1.3452(4) 0.4890(4) 1.0224(3) 0.085(2) Uani 1 d .
F41 F 1.3436(4) 0.6318(4) 1.0445(4) 0.089(2) Uani 1 d .
F42 F 1.3227(3) 0.5379(5) 1.1389(3) 0.093(2) Uani 1 d .
O1 O 1.5998(4) 0.5048(4) -0.4574(3) 0.0517(14) Uani 1 d .
O2 O 1.2308(4) 0.5937(4) -0.5428(3) 0.0546(13) Uani 1 d .
O3 O 1.2093(5) 0.6807(4) -0.3962(4) 0.071(2) Uani 1 d .
O4 O 1.2654(5) 0.4293(4) -0.4249(4) 0.068(2) Uani 1 d .
O5 O 1.5403(5) 0.6206(4) -0.3047(3) 0.065(2) Uani 1 d .
O6 O 1.5195(5) 0.7307(4) -0.4387(4) 0.067(2) Uani 1 d .
O31 O 0.8919(4) 0.6641(3) 0.8382(3) 0.0465(12) Uani 1 d .
O32 O 0.7138(4) 0.4570(3) 1.0133(3) 0.0478(12) Uani 1 d .
O33 O 0.9101(4) 0.3539(3) 1.0059(3) 0.0448(12) Uani 1 d .
O34 O 0.9202(3) 0.5808(4) 1.0758(2) 0.0420(12) Uani 1 d .
O35 O 1.0660(4) 0.4989(3) 0.8201(2) 0.0438(12) Uani 1 d .
O36 O 0.8625(5) 0.4154(4) 0.7938(3) 0.063(2) Uani 1 d .
N1 N 1.4468(4) 0.5278(5) -0.5975(3) 0.0441(12) Uani 1 d .
N2 N 1.4082(6) 0.4504(5) -0.2829(4) 0.064(2) Uani 1 d .
N31 N 0.6896(5) 0.6369(4) 0.9371(3) 0.0462(15) Uani 1 d .
N32 N 1.1280(4) 0.5598(4) 0.9773(3) 0.0346(11) Uani 1 d .
C1 C 1.6674(6) 0.5064(5) -0.5152(4) 0.048(2) Uani 1 d .
C2 C 1.6467(6) 0.5181(7) -0.5953(4) 0.050(2) Uani 1 d .
H2A H 1.7089(6) 0.5215(7) -0.6282(4) 0.060 Uiso 1 calc R
C3 C 1.5414(5) 0.5255(6) -0.6332(4) 0.0435(14) Uani 1 d .
C4 C 1.7889(7) 0.4896(6) -0.4903(5) 0.059(2) Uani 1 d .
C5 C 1.5500(6) 0.5314(8) -0.7234(4) 0.064(2) Uani 1 d .
C6 C 1.3428(6) 0.5359(7) -0.6479(4) 0.057(2) Uani 1 d .
H6A H 1.3393(6) 0.5959(7) -0.6712(4) 0.068 Uiso 1 calc R
H6B H 1.3459(6) 0.4922(7) -0.6910(4) 0.068 Uiso 1 calc R
C7 C 1.2401(6) 0.5195(7) -0.5990(4) 0.055(2) Uani 1 d .
H7A H 1.1747(6) 0.5173(7) -0.6330(4) 0.066 Uiso 1 calc R
H7B H 1.2461(6) 0.4624(7) -0.5709(4) 0.066 Uiso 1 calc R
C8 C 1.1274(7) 0.5979(7) -0.5040(5) 0.067(2) Uani 1 d .
H8A H 1.1189(7) 0.5459(7) -0.4692(5) 0.081 Uiso 1 calc R
H8B H 1.0676(7) 0.5967(7) -0.5429(5) 0.081 Uiso 1 calc R
C9 C 1.1212(8) 0.6818(8) -0.4571(6) 0.083(3) Uani 1 d .
H9A H 1.1308(8) 0.7337(8) -0.4918(6) 0.100 Uiso 1 calc R
H9B H 1.0487(8) 0.6864(8) -0.4319(6) 0.100 Uiso 1 calc R
C10 C 1.2076(11) 0.7585(10) -0.3507(8) 0.110(5) Uani 1 d .
H10A H 1.1340(11) 0.7654(10) -0.3277(8) 0.132 Uiso 1 calc R
H10B H 1.2207(11) 0.8102(10) -0.3851(8) 0.132 Uiso 1 calc R
C11 C 1.2894(11) 0.7590(10) -0.2874(7) 0.102(4) Uani 1 d .
H11A H 1.2837(11) 0.8146(10) -0.2581(7) 0.152 Uiso 1 calc R
H11B H 1.3628(11) 0.7540(10) -0.3097(7) 0.152 Uiso 1 calc R
H11C H 1.2761(11) 0.7089(10) -0.2524(7) 0.152 Uiso 1 calc R
C12 C 1.2432(8) 0.3570(6) -0.3873(6) 0.060(2) Uani 1 d .
C13 C 1.2841(8) 0.3283(6) -0.3169(5) 0.062(2) Uani 1 d .
H13A H 1.2602(8) 0.2719(6) -0.2992(5) 0.074 Uiso 1 calc R
C14 C 1.3611(8) 0.3762(6) -0.2665(5) 0.061(2) Uani 1 d .
C15 C 1.1572(10) 0.2988(7) -0.4298(6) 0.073(3) Uani 1 d .
C16 C 1.3876(9) 0.3244(7) -0.1883(6) 0.070(3) Uani 1 d .
C17 C 1.4842(10) 0.4929(7) -0.2239(5) 0.082(3) Uani 1 d .
H17A H 1.5136(10) 0.4465(7) -0.1888(5) 0.098 Uiso 1 calc R
H17B H 1.4422(10) 0.5354(7) -0.1916(5) 0.098 Uiso 1 calc R
C18 C 1.5804(8) 0.5423(7) -0.2633(5) 0.074(3) Uani 1 d .
H18A H 1.6342(8) 0.5605(7) -0.2232(5) 0.089 Uiso 1 calc R
H18B H 1.6175(8) 0.5021(7) -0.3004(5) 0.089 Uiso 1 calc R
C19 C 1.6316(8) 0.6716(7) -0.3336(5) 0.074(3) Uani 1 d .
H19A H 1.6728(8) 0.6369(7) -0.3727(5) 0.088 Uiso 1 calc R
H19B H 1.6816(8) 0.6872(7) -0.2903(5) 0.088 Uiso 1 calc R
C20 C 1.5834(9) 0.7577(7) -0.3716(6) 0.078(3) Uani 1 d .
H20A H 1.5366(9) 0.7895(7) -0.3337(6) 0.094 Uiso 1 calc R
H20B H 1.6431(9) 0.7979(7) -0.3879(6) 0.094 Uiso 1 calc R
C21 C 1.4978(11) 0.8045(6) -0.4908(7) 0.082(3) Uani 1 d .
H21A H 1.5674(11) 0.8337(6) -0.5051(7) 0.099 Uiso 1 calc R
H21B H 1.4511(11) 0.8487(6) -0.4642(7) 0.099 Uiso 1 calc R
C22 C 1.4403(10) 0.7716(6) -0.5646(6) 0.084(3) Uani 1 d .
H22A H 1.4261(10) 0.8219(6) -0.5993(6) 0.126 Uiso 1 calc R
H22B H 1.3710(10) 0.7434(6) -0.5504(6) 0.126 Uiso 1 calc R
H22C H 1.4870(10) 0.7284(6) -0.5912(6) 0.126 Uiso 1 calc R
C31 C 0.8380(5) 0.7373(4) 0.8261(4) 0.0334(14) Uani 1 d .
C32 C 0.7384(5) 0.7644(4) 0.8550(4) 0.0348(14) Uani 1 d .
H32A H 0.7151(5) 0.8226(4) 0.8419(4) 0.042 Uiso 1 calc R
C33 C 0.6651(5) 0.7114(5) 0.9043(4) 0.037(2) Uani 1 d .
C34 C 0.8981(6) 0.8016(5) 0.7698(5) 0.049(2) Uani 1 d .
C35 C 0.5492(7) 0.7553(6) 0.9159(5) 0.054(2) Uani 1 d .
C36 C 0.6030(6) 0.5850(8) 0.9832(5) 0.075(3) Uani 1 d .
H36A H 0.5505(6) 0.6274(8) 1.0064(5) 0.089 Uiso 1 calc R
H36B H 0.5621(6) 0.5461(8) 0.9469(5) 0.089 Uiso 1 calc R
C37 C 0.6504(6) 0.5307(7) 1.0453(4) 0.060(2) Uani 1 d .
H37A H 0.5912(6) 0.5071(7) 1.0786(4) 0.072 Uiso 1 calc R
H37B H 0.6983(6) 0.5681(7) 1.0783(4) 0.072 Uiso 1 calc R
C38 C 0.7484(7) 0.3985(5) 1.0765(5) 0.056(2) Uani 1 d .
H38A H 0.6835(7) 0.3762(5) 1.1047(5) 0.067 Uiso 1 calc R
H38B H 0.7943(7) 0.4320(5) 1.1138(5) 0.067 Uiso 1 calc R
C39 C 0.8111(7) 0.3230(5) 1.0448(5) 0.057(2) Uani 1 d .
H39A H 0.8311(7) 0.2822(5) 1.0877(5) 0.069 Uiso 1 calc R
H39B H 0.7652(7) 0.2899(5) 1.0072(5) 0.069 Uiso 1 calc R
C40 C 0.9858(7) 0.2822(5) 0.9912(5) 0.053(2) Uani 1 d .
H40A H 0.9523(7) 0.2389(5) 0.9550(5) 0.064 Uiso 1 calc R
H40B H 1.0027(7) 0.2512(5) 1.0406(5) 0.064 Uiso 1 calc R
C41 C 1.0904(7) 0.3187(5) 0.9558(5) 0.056(2) Uani 1 d .
H41A H 1.1413(7) 0.2699(5) 0.9459(5) 0.084 Uiso 1 calc R
H41B H 1.1238(7) 0.3610(5) 0.9922(5) 0.084 Uiso 1 calc R
H41C H 1.0734(7) 0.3489(5) 0.9067(5) 0.084 Uiso 1 calc R
C42 C 0.9949(5) 0.5799(4) 1.1289(3) 0.0304(14) Uani 1 d .
C43 C 1.1079(5) 0.5669(6) 1.1207(4) 0.043(2) Uani 1 d .
H43A H 1.1488(5) 0.5625(6) 1.1676(4) 0.051 Uiso 1 calc R
C44 C 1.1690(5) 0.5594(5) 1.0487(4) 0.0378(14) Uani 1 d .
C45 C 0.9526(6) 0.5926(6) 1.2134(4) 0.053(2) Uani 1 d .
C46 C 1.2952(6) 0.5543(7) 1.0643(5) 0.059(2) Uani 1 d .
C47 C 1.2043(5) 0.5554(5) 0.9081(4) 0.044(2) Uani 1 d .
H47A H 1.2396(5) 0.4963(5) 0.9065(4) 0.053 Uiso 1 calc R
H47B H 1.2624(5) 0.6006(5) 0.9142(4) 0.053 Uiso 1 calc R
C48 C 1.1432(6) 0.5716(6) 0.8309(4) 0.051(2) Uani 1 d .
H48A H 1.1037(6) 0.6289(6) 0.8330(4) 0.062 Uiso 1 calc R
H48B H 1.1955(6) 0.5735(6) 0.7870(4) 0.062 Uiso 1 calc R
C49 C 1.0191(7) 0.4930(6) 0.7417(4) 0.061(2) Uani 1 d .
H49A H 1.0782(7) 0.4914(6) 0.7024(4) 0.073 Uiso 1 calc R
H49B H 0.9729(7) 0.5456(6) 0.7313(4) 0.073 Uiso 1 calc R
C50 C 0.9509(8) 0.4095(7) 0.7361(5) 0.072(3) Uani 1 d .
H50A H 0.9198(8) 0.4037(7) 0.6830(5) 0.086 Uiso 1 calc R
H50B H 0.9968(8) 0.3568(7) 0.7467(5) 0.086 Uiso 1 calc R
C51 C 0.7958(17) 0.3333(13) 0.8021(10) 0.167(8) Uani 1 d .
H51A H 0.8407(17) 0.2925(13) 0.8340(10) 0.201 Uiso 1 calc R
H51B H 0.7330(17) 0.3504(13) 0.8351(10) 0.201 Uiso 1 calc R
C52 C 0.7560(16) 0.2859(12) 0.7483(12) 0.199(11) Uani 1 d .
H52A H 0.7155(16) 0.2363(12) 0.7713(12) 0.299 Uiso 1 calc R
H52B H 0.8152(16) 0.2627(12) 0.7157(12) 0.299 Uiso 1 calc R
H52C H 0.7065(16) 0.3217(12) 0.7163(12) 0.299 Uiso 1 calc R

loop_
_atom_type_symbol
_atom_type_description
_atom_type_scat_dispersion_real
_atom_type_scat_dispersion_imag
_atom_type_scat_source
C C 0.0033 0.0016 'International Tables Vol C Tables 4.2.6.8 and 6.1.1.4'
H H 0.0000 0.0000 'International Tables Vol C Tables 4.2.6.8 and 6.1.1.4'
N N 0.0061 0.0033 'International Tables Vol C Tables 4.2.6.8 and 6.1.1.4'
O O 0.0106 0.0060 'International Tables Vol C Tables 4.2.6.8 and 6.1.1.4'
F F 0.0171 0.0103 'International Tables Vol C Tables 4.2.6.8 and 6.1.1.4'
Ba Ba -0.3244 2.2819 'International Tables Vol C Tables 4.2.6.8 and 6.1.1.4'

loop_
_geom_angle_atom_site_label_1
_geom_angle_atom_site_label_2
_geom_angle_atom_site_label_3
_geom_angle
O4 Ba1 O1 108.3(2)
O4 Ba1 O2 71.9(2)
O1 Ba1 O2 126.69(14)
O4 Ba1 O5 125.0(2)
O1 Ba1 O5 71.3(2)
O2 Ba1 O5 153.4(2)
O4 Ba1 O6 171.9(2)
O1 Ba1 O6 79.5(2)
O2 Ba1 O6 101.8(2)
O5 Ba1 O6 59.0(2)
O4 Ba1 O3 87.8(2)
O1 Ba1 O3 163.9(2)
O2 Ba1 O3 58.6(2)
O5 Ba1 O3 98.8(2)
O6 Ba1 O3 84.5(2)
O4 Ba1 N1 90.4(2)
O1 Ba1 N1 65.46(14)
O2 Ba1 N1 61.23(14)
O5 Ba1 N1 131.1(2)
O6 Ba1 N1 90.9(2)
O3 Ba1 N1 117.0(2)
O4 Ba1 N2 63.4(2)
O1 Ba1 N2 85.3(2)
O2 Ba1 N2 131.8(2)
O5 Ba1 N2 61.8(2)
O6 Ba1 N2 120.7(2)
O3 Ba1 N2 101.4(2)
N1 Ba1 N2 132.7(2)
O31 Ba2 O34 109.1(2)
O31 Ba2 O32 125.24(15)
O34 Ba2 O32 74.42(14)
O31 Ba2 O35 74.01(14)
O34 Ba2 O35 126.60(13)
O32 Ba2 O35 148.49(14)
O31 Ba2 O33 168.72(15)
O34 Ba2 O33 81.7(2)
O32 Ba2 O33 59.75(14)
O35 Ba2 O33 97.15(13)
O31 Ba2 O36 87.8(2)
O34 Ba2 O36 162.9(2)
O32 Ba2 O36 94.5(2)
O35 Ba2 O36 58.8(2)
O33 Ba2 O36 81.5(2)
O31 Ba2 N32 92.7(2)
O34 Ba2 N32 65.95(13)
O32 Ba2 N32 132.55(14)
O35 Ba2 N32 60.65(13)
O33 Ba2 N32 88.8(2)
O36 Ba2 N32 116.5(2)
O31 Ba2 N31 64.37(14)
O34 Ba2 N31 83.5(2)
O32 Ba2 N31 61.84(15)
O35 Ba2 N31 135.43(14)
O33 Ba2 N31 121.59(14)
O36 Ba2 N31 103.0(2)
N32 Ba2 N31 133.6(2)
C1 O1 Ba1 136.1(5)
C8 O2 C7 113.9(6)
C8 O2 Ba1 109.3(5)
C7 O2 Ba1 105.8(4)
C10 O3 C9 111.4(8)
C10 O3 Ba1 127.6(7)
C9 O3 Ba1 115.7(5)
C12 O4 Ba1 143.6(6)
C19 O5 C18 109.7(7)
C19 O5 Ba1 111.1(5)
C18 O5 Ba1 109.3(5)
C20 O6 C21 111.9(8)
C20 O6 Ba1 118.4(5)
C21 O6 Ba1 126.7(6)
C31 O31 Ba2 141.3(4)
C38 O32 C37 109.5(5)
C38 O32 Ba2 111.3(4)
C37 O32 Ba2 109.0(4)
C40 O33 C39 111.9(6)
C40 O33 Ba2 128.9(4)
C39 O33 Ba2 116.1(4)
C42 O34 Ba2 137.7(4)
C49 O35 C48 114.6(5)
C49 O35 Ba2 109.7(4)
C48 O35 Ba2 106.2(3)
C50 O36 C51 114.7(9)
C50 O36 Ba2 118.3(5)
C51 O36 Ba2 118.5(7)
C3 N1 C6 118.0(5)
C3 N1 Ba1 128.8(4)
C6 N1 Ba1 111.3(4)
C14 N2 C17 119.7(8)
C14 N2 Ba1 130.9(6)
C17 N2 Ba1 109.4(5)
C33 N31 C36 120.5(6)
C33 N31 Ba2 131.0(4)
C36 N31 Ba2 108.3(5)
C44 N32 C47 119.5(5)
C44 N32 Ba2 127.2(4)
C47 N32 Ba2 111.7(4)
O1 C1 C2 129.5(7)
O1 C1 C4 113.4(7)
C2 C1 C4 117.1(6)
C1 C2 C3 127.4(6)
N1 C3 C2 125.4(6)
N1 C3 C5 121.6(6)
C2 C3 C5 113.0(6)
F1 C4 F3 106.2(8)
F1 C4 F2 104.5(7)
F3 C4 F2 105.9(7)
F1 C4 C1 115.0(7)
F3 C4 C1 112.8(7)
F2 C4 C1 111.8(7)
F4 C5 F5 105.2(8)
F4 C5 F6 104.9(8)
F5 C5 F6 106.5(6)
F4 C5 C3 114.7(6)
F5 C5 C3 113.1(8)
F6 C5 C3 111.8(8)
C7 C6 N1 110.9(5)
O2 C7 C6 107.4(7)
O2 C8 C9 109.4(8)
O3 C9 C8 109.1(8)
O3 C10 C11 113.7(11)
O4 C12 C13 128.7(9)
O4 C12 C15 112.6(9)
C13 C12 C15 118.7(8)
C12 C13 C14 126.5(8)
N2 C14 C13 125.8(9)
N2 C14 C16 121.4(9)
C13 C14 C16 112.8(8)
F8 C15 F7 105.7(9)
F8 C15 F9 103.9(10)
F7 C15 F9 105.5(10)
F8 C15 C12 115.5(10)
F7 C15 C12 112.9(8)
F9 C15 C12 112.4(9)
F10 C16 F12 105.3(8)
F10 C16 F11 105.1(8)
F12 C16 F11 105.7(9)
F10 C16 C14 115.1(9)
F12 C16 C14 111.9(8)
F11 C16 C14 113.0(8)
N2 C17 C18 112.2(7)
O5 C18 C17 110.1(8)
O5 C19 C20 107.0(8)
O6 C20 C19 107.4(7)
O6 C21 C22 110.2(8)
O31 C31 C32 129.9(6)
O31 C31 C34 112.8(5)
C32 C31 C34 117.2(6)
C31 C32 C33 125.9(6)
N31 C33 C32 125.6(6)
N31 C33 C35 121.2(6)
C32 C33 C35 113.2(6)
F32 C34 F31 107.5(7)
F32 C34 F33 105.9(6)
F31 C34 F33 104.0(7)
F32 C34 C31 113.1(6)
F31 C34 C31 115.4(6)
F33 C34 C31 110.1(6)
F36 C35 F34 105.3(7)
F36 C35 F35 107.8(7)
F34 C35 F35 105.2(7)
F36 C35 C33 113.4(7)
F34 C35 C33 113.1(7)
F35 C35 C33 111.5(7)
C37 C36 N31 112.8(6)
C36 C37 O32 111.2(7)
O32 C38 C39 110.0(6)
O33 C39 C38 110.8(6)
O33 C40 C41 109.8(6)
O34 C42 C43 128.9(5)
O34 C42 C45 114.9(5)
C43 C42 C45 116.2(6)
C42 C43 C44 127.3(6)
N32 C44 C43 126.3(5)
N32 C44 C46 122.0(6)
C43 C44 C46 111.7(6)
F37 C45 F39 107.1(8)
F37 C45 F38 105.6(7)
F39 C45 F38 104.4(7)
F37 C45 C42 117.3(6)
F39 C45 C42 110.0(6)
F38 C45 C42 111.7(6)
F42 C46 F41 106.8(8)
F42 C46 F40 104.9(7)
F41 C46 F40 107.1(6)
F42 C46 C44 114.5(6)
F41 C46 C44 110.2(7)
F40 C46 C44 112.8(7)
N32 C47 C48 111.6(5)
O35 C48 C47 107.7(6)
O35 C49 C50 109.0(7)
O36 C50 C49 108.2(7)
C52 C51 O36 127.8(18)

loop_
_geom_bond_atom_site_label_1
_geom_bond_atom_site_label_2
_geom_bond_distance
Ba1 O4 2.601(5)
Ba1 O1 2.634(5)
Ba1 O2 2.827(5)
Ba1 O5 2.849(5)
Ba1 O6 2.868(5)
Ba1 O3 2.932(6)
Ba1 N1 2.954(5)
Ba1 N2 3.033(7)
Ba2 O31 2.591(4)
Ba2 O34 2.607(4)
Ba2 O32 2.817(4)
Ba2 O35 2.817(4)
Ba2 O33 2.874(5)
Ba2 O36 2.885(6)
Ba2 N32 2.956(5)
Ba2 N31 3.005(6)
F1 C4 1.326(9)
F2 C4 1.347(10)
F3 C4 1.321(10)
F4 C5 1.335(9)
F5 C5 1.350(11)
F6 C5 1.341(11)
F7 C15 1.329(10)
F8 C15 1.320(11)
F9 C15 1.339(14)
F10 C16 1.329(12)
F11 C16 1.363(11)
F12 C16 1.354(11)
F31 C34 1.339(9)
F32 C34 1.320(10)
F33 C34 1.377(9)
F34 C35 1.336(9)
F35 C35 1.353(10)
F36 C35 1.330(10)
F37 C45 1.296(9)
F38 C45 1.320(10)
F39 C45 1.311(10)
F40 C46 1.350(10)
F41 C46 1.339(10)
F42 C46 1.333(9)
O1 C1 1.278(8)
O2 C8 1.418(9)
O2 C7 1.465(9)
O3 C10 1.394(13)
O3 C9 1.486(12)
O4 C12 1.284(10)
O5 C19 1.430(10)
O5 C18 1.447(11)
O6 C20 1.434(11)
O6 C21 1.437(12)
O31 C31 1.289(8)
O32 C38 1.444(9)
O32 C37 1.449(10)
O33 C40 1.432(9)
O33 C39 1.446(9)
O34 C42 1.276(7)
O35 C49 1.449(8)
O35 C48 1.444(9)
O36 C50 1.456(10)
O36 C51 1.47(2)
N1 C3 1.298(8)
N1 C6 1.526(8)
N2 C14 1.278(10)
N2 C17 1.501(12)
N31 C33 1.278(9)
N31 C36 1.522(9)
N32 C44 1.310(8)
N32 C47 1.498(7)
C1 C2 1.394(10)
C1 C4 1.551(11)
C2 C3 1.432(9)
C3 C5 1.537(10)
C6 C7 1.517(9)
C8 C9 1.485(14)
C10 C11 1.46(2)
C12 C13 1.361(13)
C12 C15 1.535(14)
C13 C14 1.453(13)
C14 C16 1.569(13)
C17 C18 1.534(13)
C19 C20 1.552(15)
C21 C22 1.51(2)
C31 C32 1.365(9)
C31 C34 1.538(9)
C32 C33 1.455(9)
C33 C35 1.563(10)
C36 C37 1.447(11)
C38 C39 1.462(11)
C40 C41 1.506(12)
C42 C43 1.390(8)
C42 C45 1.536(8)
C43 C44 1.435(8)
C44 C46 1.553(9)
C47 C48 1.523(10)
C49 C50 1.498(13)
C51 C52 1.25(2)
